data_7200840
loop_
_publ_author_name
'Thun, Juergen'
'Milius, Wolfgang'
'Wedel, Bastian'
'Ridder, Andre'
'Moersdorf, Peter'
'Breu, Josef'

_publ_section_title
;
 The crystal structure of the API Montelukast
;
_journal_issue 7
_journal_name_full CrystEngComm
_journal_page_first 1306
_journal_paper_doi 10.1039/b822821c
_journal_volume 11
_journal_year 2009
_chemical_absolute_configuration syn
_chemical_formula_sum 'C35 H36 Cl N O3 S'
_chemical_formula_weight 586.17
_chemical_name_common
;
(1-(((R)-m-(E)-2-(7-chloroquinol-2-yl)vinyl))-a-(2-(1-hydroxy-
1-methylethyl)\ phenylethyl)-benzylthio)methyl)cyclopropane acetic acid
;
_chemical_name_systematic
;
(1-{[(R)-m-(E)-2-(7-chloroquinol-2-yl)vinyl)]-a-[2-(1-hydroxy-1-methylethyl)\
phenylethyl]-benzylthio}methyl)cyclopropane acetic acid
;
_space_group_IT_number 4
_symmetry_cell_setting monoclinic
_symmetry_space_group_name_Hall 'P 2yb'
_symmetry_space_group_name_H-M 'P 1 21 1'
_atom_sites_solution_hydrogens geom
_atom_sites_solution_primary direct
_atom_sites_solution_secondary difmap
_audit_creation_method SHELXL-97
_cell_angle_alpha 90.00
_cell_angle_beta 99.62(3)
_cell_angle_gamma 90.00
_cell_formula_units_Z 4
_cell_length_a 7.8746(16)
_cell_length_b 21.825(4)
_cell_length_c 17.830(4)
_cell_measurement_reflns_used 6694
_cell_measurement_temperature 133(2)
_cell_measurement_theta_max 52
_cell_measurement_theta_min 2.8
_cell_volume 3021.2(11)
_computing_cell_refinement 'STOE CELL'
_computing_data_collection 'STOE IPDS II'
_computing_data_reduction 'STOE X-RED'
_computing_molecular_graphics 'Bruker SHELXTL'
_computing_publication_material 'Bruker SHELXTL'
_computing_structure_refinement 'SHELXL-97 (Sheldrick, 1997)'
_computing_structure_solution 'SHELXS-97 (Sheldrick, 1990)'
_diffrn_ambient_temperature 133(2)
_diffrn_measured_fraction_theta_full 0.990
_diffrn_measured_fraction_theta_max 0.990
_diffrn_measurement_device_type 'STOE IPDS II'
_diffrn_measurement_method 'phi and omega scans'
_diffrn_radiation_monochromator graphite
_diffrn_radiation_source 'fine-focus sealed tube'
_diffrn_radiation_type MoK\a
_diffrn_radiation_wavelength 0.71073
_diffrn_reflns_av_R_equivalents 0.0962
_diffrn_reflns_av_sigmaI/netI 0.0863
_diffrn_reflns_limit_h_max 9
_diffrn_reflns_limit_h_min -9
_diffrn_reflns_limit_k_max 26
_diffrn_reflns_limit_k_min -26
_diffrn_reflns_limit_l_max 21
_diffrn_reflns_limit_l_min -21
_diffrn_reflns_number 40346
_diffrn_reflns_theta_full 25.77
_diffrn_reflns_theta_max 25.77
_diffrn_reflns_theta_min 1.16
_exptl_absorpt_coefficient_mu 0.232
_exptl_absorpt_correction_type none
_exptl_crystal_colour colourless
_exptl_crystal_density_diffrn 1.289
_exptl_crystal_density_method 'not measured'
_exptl_crystal_description prism
_exptl_crystal_F_000 1240
_exptl_crystal_size_max 0.35
_exptl_crystal_size_mid 0.15
_exptl_crystal_size_min 0.12
_refine_diff_density_max 0.316
_refine_diff_density_min -0.268
_refine_diff_density_rms 0.057
_refine_ls_abs_structure_details 'Flack H D (1983), Acta Cryst. A39, 876-881'
_refine_ls_abs_structure_Flack 0.02(7)
_refine_ls_extinction_method none
_refine_ls_goodness_of_fit_ref 1.035
_refine_ls_hydrogen_treatment constr
_refine_ls_matrix_type full
_refine_ls_number_parameters 747
_refine_ls_number_reflns 11445
_refine_ls_number_restraints 1
_refine_ls_restrained_S_all 1.035
_refine_ls_R_factor_all 0.0983
_refine_ls_R_factor_gt 0.0619
_refine_ls_shift/su_max 0.000
_refine_ls_shift/su_mean 0.000
_refine_ls_structure_factor_coef Fsqd
_refine_ls_weighting_details 'calc w=1/[\s^2^(Fo^2^)+(0.0507P)^2^+0.0000P] where P=(Fo^2^+2Fc^2^)/3'
_refine_ls_weighting_scheme calc
_refine_ls_wR_factor_gt 0.1115
_refine_ls_wR_factor_ref 0.1239
_reflns_number_gt 8103
_reflns_number_total 11445
_reflns_threshold_expression >2sigma(I)
_cod_data_source_file b822821c.txt
_cod_data_source_block Montelukast
_cod_depositor_comments
;
The following automatic conversions were performed:
'_symmetry_cell_setting' value 'Monoclinic' changed to 'monoclinic'
according to '/home/saulius/struct/CIF-dictionaries/cif_core.dic'
dictionary named 'cif_core.dic' version 2.4.1 from 2010-06-29.

Automatic conversion script
Id: cif_fix_enum 1527 2010-12-29 10:47:43Z saulius 
;
_cod_original_cell_volume 3021.3(11)
_cod_original_sg_symbol_H-M P2(1)
_cod_database_code 7200840

loop_
_symmetry_equiv_pos_as_xyz
'x, y, z'
'-x, y+1/2, -z'

loop_
_atom_site_label
_atom_site_type_symbol
_atom_site_fract_x
_atom_site_fract_y
_atom_site_fract_z
_atom_site_U_iso_or_equiv
_atom_site_adp_type
_atom_site_occupancy
_atom_site_symmetry_multiplicity
_atom_site_calc_flag
_atom_site_refinement_flags
_atom_site_disorder_assembly
_atom_site_disorder_group
Cl1A Cl 1.35763(18) 0.49526(6) 0.63903(9) 0.0551(4) Uani 1 1 d . . .
S1A S 0.99217(15) 1.14321(5) 0.82276(7) 0.0385(3) Uani 1 1 d . . .
O1A O 1.0012(4) 1.23646(15) 1.08329(19) 0.0452(8) Uani 1 1 d . . .
H1 H 1.0621 1.2308 1.1261 0.068 Uiso 1 1 calc R . .
O2A O 1.1011(5) 1.14497(19) 1.0578(2) 0.0638(11) Uani 1 1 d . . .
O3A O 1.3207(5) 1.04666(18) 0.44116(18) 0.0497(9) Uani 1 1 d . . .
H2 H 1.4021 1.0233 0.4350 0.075 Uiso 1 1 calc R . .
N1A N 1.2303(5) 0.70986(17) 0.7241(2) 0.0330(9) Uani 1 1 d . . .
C1A C 1.0003(6) 1.1868(2) 1.0424(3) 0.0372(11) Uani 1 1 d . . .
C2A C 0.8552(6) 1.1870(2) 0.9757(3) 0.0400(11) Uani 1 1 d . . .
H3A H 0.7512 1.2039 0.9926 0.048 Uiso 1 1 calc R . .
H3B H 0.8862 1.2148 0.9362 0.048 Uiso 1 1 calc R . .
C3A C 0.8120(6) 1.1252(2) 0.9407(3) 0.0359(11) Uani 1 1 d . . .
C4A C 0.7093(6) 1.0819(2) 0.9819(3) 0.0439(12) Uani 1 1 d . . .
H4A H 0.7363 1.0376 0.9808 0.053 Uiso 1 1 calc R . .
H4B H 0.6746 1.0964 1.0297 0.053 Uiso 1 1 calc R . .
C5A C 0.6265(6) 1.1113(2) 0.9092(3) 0.0457(12) Uani 1 1 d . . .
H5A H 0.5405 1.1439 0.9123 0.055 Uiso 1 1 calc R . .
H5B H 0.6021 1.0852 0.8633 0.055 Uiso 1 1 calc R . .
C6A C 0.9446(7) 1.0961(2) 0.9014(3) 0.0426(12) Uani 1 1 d . . .
H6A H 0.9028 1.0555 0.8817 0.051 Uiso 1 1 calc R . .
H6B H 1.0516 1.0898 0.9385 0.051 Uiso 1 1 calc R . .
C7A C 1.1419(6) 1.0908(2) 0.7884(3) 0.0349(10) Uani 1 1 d . . .
H7 H 1.2345 1.0808 0.8322 0.042 Uiso 1 1 calc R . .
C8A C 1.2274(6) 1.1231(2) 0.7279(3) 0.0361(11) Uani 1 1 d . . .
H8A H 1.2926 1.1592 0.7509 0.043 Uiso 1 1 calc R . .
H8B H 1.1373 1.1378 0.6863 0.043 Uiso 1 1 calc R . .
C9A C 1.3499(6) 1.0797(2) 0.6952(2) 0.0340(10) Uani 1 1 d . . .
H9A H 1.4318 1.0620 0.7379 0.041 Uiso 1 1 calc R . .
H9B H 1.2817 1.0455 0.6690 0.041 Uiso 1 1 calc R . .
C10A C 1.4523(5) 1.10951(19) 0.6397(2) 0.0304(10) Uani 1 1 d . . .
C11A C 1.4326(6) 1.0951(2) 0.5619(2) 0.0314(10) Uani 1 1 d . . .
C12A C 1.3043(6) 1.0478(2) 0.5201(3) 0.0363(10) Uani 1 1 d . . .
C13A C 1.3394(7) 0.9831(2) 0.5505(3) 0.0496(13) Uani 1 1 d . . .
H10A H 1.2706 0.9539 0.5164 0.074 Uiso 1 1 calc R . .
H10B H 1.3083 0.9801 0.6014 0.074 Uiso 1 1 calc R . .
H10C H 1.4620 0.9737 0.5535 0.074 Uiso 1 1 calc R . .
C14A C 1.1209(6) 1.0668(2) 0.5190(3) 0.0451(12) Uani 1 1 d . . .
H11A H 1.0990 1.1056 0.4913 0.068 Uiso 1 1 calc R . .
H11B H 1.1004 1.0722 0.5714 0.068 Uiso 1 1 calc R . .
H11C H 1.0435 1.0352 0.4938 0.068 Uiso 1 1 calc R . .
C15A C 1.5406(6) 1.1259(2) 0.5195(3) 0.0425(12) Uani 1 1 d . . .
H12 H 1.5335 1.1165 0.4670 0.051 Uiso 1 1 calc R . .
C16A C 1.6586(6) 1.1700(2) 0.5522(3) 0.0458(13) Uani 1 1 d . . .
H13 H 1.7270 1.1913 0.5216 0.055 Uiso 1 1 calc R . .
C17A C 1.6758(6) 1.1825(2) 0.6276(3) 0.0390(11) Uani 1 1 d . . .
H14 H 1.7575 1.2120 0.6500 0.047 Uiso 1 1 calc R . .
C18A C 1.5748(5) 1.1524(2) 0.6710(3) 0.0340(10) Uani 1 1 d . . .
H15 H 1.5887 1.1610 0.7239 0.041 Uiso 1 1 calc R . .
C19A C 1.0591(5) 1.0318(2) 0.7593(2) 0.0298(10) Uani 1 1 d . . .
C20A C 1.1316(6) 0.9766(2) 0.7864(3) 0.0359(10) Uani 1 1 d . . .
H16 H 1.2245 0.9772 0.8279 0.043 Uiso 1 1 calc R . .
C21A C 1.0742(5) 0.9206(2) 0.7554(3) 0.0334(10) Uani 1 1 d . . .
C22A C 0.9386(6) 0.9208(2) 0.6946(3) 0.0366(11) Uani 1 1 d . . .
H17 H 0.8981 0.8832 0.6715 0.044 Uiso 1 1 calc R . .
C23A C 0.8618(6) 0.9752(2) 0.6674(3) 0.0390(11) Uani 1 1 d . . .
H18 H 0.7679 0.9747 0.6263 0.047 Uiso 1 1 calc R . .
C24A C 0.9213(6) 1.0303(2) 0.6997(3) 0.0342(11) Uani 1 1 d . . .
H19 H 0.8673 1.0675 0.6810 0.041 Uiso 1 1 calc R . .
C25A C 1.1637(6) 0.8642(2) 0.7851(3) 0.0375(11) Uani 1 1 d . . .
H20 H 1.2401 0.8669 0.8322 0.045 Uiso 1 1 calc R . .
C26A C 1.1464(6) 0.8100(2) 0.7513(3) 0.0353(11) Uani 1 1 d . . .
H21 H 1.0600 0.8066 0.7074 0.042 Uiso 1 1 calc R . .
C27A C 1.2469(6) 0.7547(2) 0.7748(3) 0.0340(11) Uani 1 1 d . . .
C28A C 1.3574(6) 0.7496(2) 0.8465(3) 0.0361(11) Uani 1 1 d . . .
H22 H 1.3643 0.7822 0.8823 0.043 Uiso 1 1 calc R . .
C29A C 1.4529(6) 0.6979(2) 0.8637(3) 0.0379(11) Uani 1 1 d . . .
H23 H 1.5287 0.6946 0.9110 0.046 Uiso 1 1 calc R . .
C30A C 1.4383(5) 0.6491(2) 0.8105(3) 0.0347(10) Uani 1 1 d . . .
C31A C 1.5308(6) 0.5937(2) 0.8236(3) 0.0399(12) Uani 1 1 d . . .
H24 H 1.6111 0.5885 0.8693 0.048 Uiso 1 1 calc R . .
C32A C 1.5065(6) 0.5478(2) 0.7720(3) 0.0432(12) Uani 1 1 d . . .
H25 H 1.5667 0.5102 0.7818 0.052 Uiso 1 1 calc R . .
C33A C 1.3917(6) 0.5562(2) 0.7038(3) 0.0373(11) Uani 1 1 d . . .
C34A C 1.3016(6) 0.6093(2) 0.6874(3) 0.0381(11) Uani 1 1 d . . .
H26 H 1.2253 0.6139 0.6405 0.046 Uiso 1 1 calc R . .
C35A C 1.3240(5) 0.6572(2) 0.7412(3) 0.0333(10) Uani 1 1 d . . .
Cl1B Cl 0.63987(16) 0.94631(5) 0.85354(7) 0.0432(3) Uani 1 1 d . . .
S1B S 0.83459(13) 0.35083(5) 0.60548(6) 0.0321(2) Uani 1 1 d . . .
O1B O 0.9359(5) 0.21152(16) 0.4268(2) 0.0498(9) Uani 1 1 d . . .
H27 H 0.8901 0.2202 0.3821 0.075 Uiso 1 1 calc R . .
O2B O 1.0641(6) 0.30172(19) 0.4197(2) 0.0657(11) Uani 1 1 d . . .
O3B O 0.7636(4) 0.44293(17) 0.87585(19) 0.0487(9) Uani 1 1 d . . .
H28 H 0.8511 0.4655 0.8833 0.073 Uiso 1 1 calc R . .
N1B N 0.8076(4) 0.73250(16) 0.7807(2) 0.0293(8) Uani 1 1 d . . .
C1B C 1.0270(6) 0.2586(2) 0.4572(3) 0.0365(11) Uani 1 1 d . . .
C2B C 1.0934(6) 0.2522(2) 0.5413(3) 0.0385(11) Uani 1 1 d . . .
H29A H 1.1867 0.2213 0.5487 0.046 Uiso 1 1 calc R . .
H29B H 0.9991 0.2367 0.5665 0.046 Uiso 1 1 calc R . .
C3B C 1.1613(6) 0.3113(2) 0.5794(3) 0.0349(10) Uani 1 1 d . . .
C4B C 1.2936(6) 0.3056(3) 0.6503(3) 0.0499(13) Uani 1 1 d . . .
H30A H 1.2924 0.3366 0.6907 0.060 Uiso 1 1 calc R . .
H30B H 1.3268 0.2638 0.6689 0.060 Uiso 1 1 calc R . .
C5B C 1.3473(6) 0.3257(3) 0.5786(3) 0.0551(15) Uani 1 1 d . . .
H31A H 1.4139 0.2965 0.5525 0.066 Uiso 1 1 calc R . .
H31B H 1.3795 0.3693 0.5743 0.066 Uiso 1 1 calc R . .
C6B C 1.0379(6) 0.3644(2) 0.5737(3) 0.0350(10) Uani 1 1 d . . .
H32A H 1.0133 0.3777 0.5198 0.042 Uiso 1 1 calc R . .
H32B H 1.0963 0.3989 0.6036 0.042 Uiso 1 1 calc R . .
C7B C 0.8972(5) 0.3506(2) 0.7086(2) 0.0316(9) Uani 1 1 d . . .
H33 H 0.9782 0.3157 0.7230 0.038 Uiso 1 1 calc R . .
C8B C 0.7351(5) 0.3396(2) 0.7441(2) 0.0315(10) Uani 1 1 d . . .
H34A H 0.6673 0.3779 0.7418 0.038 Uiso 1 1 calc R . .
H34B H 0.6629 0.3081 0.7142 0.038 Uiso 1 1 calc R . .
C9B C 0.7789(6) 0.3189(2) 0.8256(3) 0.0348(10) Uani 1 1 d . . .
H35A H 0.8723 0.3454 0.8518 0.042 Uiso 1 1 calc R . .
H35B H 0.8252 0.2767 0.8260 0.042 Uiso 1 1 calc R . .
C10B C 0.6328(6) 0.3192(2) 0.8720(2) 0.0318(10) Uani 1 1 d . . .
C11B C 0.6141(5) 0.3621(2) 0.9290(3) 0.0361(11) Uani 1 1 d . . .
C12B C 0.7358(6) 0.4161(2) 0.9487(3) 0.0413(11) Uani 1 1 d . . .
C13B C 0.6641(7) 0.4680(3) 0.9901(3) 0.0585(15) Uani 1 1 d . . .
H36A H 0.7452 0.5024 0.9957 0.088 Uiso 1 1 calc R . .
H36B H 0.6471 0.4539 1.0406 0.088 Uiso 1 1 calc R . .
H36C H 0.5535 0.4812 0.9610 0.088 Uiso 1 1 calc R . .
C14B C 0.9085(6) 0.3937(3) 0.9952(3) 0.0543(14) Uani 1 1 d . . .
H37A H 0.9581 0.3620 0.9665 0.081 Uiso 1 1 calc R . .
H37B H 0.8880 0.3767 1.0438 0.081 Uiso 1 1 calc R . .
H37C H 0.9887 0.4282 1.0048 0.081 Uiso 1 1 calc R . .
C15B C 0.4789(5) 0.3533(2) 0.9690(2) 0.0392(11) Uani 1 1 d . . .
H38 H 0.4663 0.3812 1.0086 0.047 Uiso 1 1 calc R . .
C16B C 0.3623(6) 0.3059(2) 0.9541(3) 0.0398(11) Uani 1 1 d . . .
H39 H 0.2732 0.3012 0.9836 0.048 Uiso 1 1 calc R . .
C17B C 0.3757(6) 0.2654(2) 0.8964(3) 0.0443(12) Uani 1 1 d . . .
H40 H 0.2950 0.2331 0.8845 0.053 Uiso 1 1 calc R . .
C18B C 0.5102(6) 0.2730(2) 0.8557(3) 0.0361(11) Uani 1 1 d . . .
H41 H 0.5188 0.2456 0.8151 0.043 Uiso 1 1 calc R . .
C19B C 0.9851(5) 0.4092(2) 0.7411(2) 0.0276(9) Uani 1 1 d . . .
C20B C 0.9154(5) 0.46575(19) 0.7167(2) 0.0270(9) Uani 1 1 d . . .
H42 H 0.8241 0.4674 0.6745 0.032 Uiso 1 1 calc R . .
C21B C 0.9771(5) 0.52026(19) 0.7529(2) 0.0271(9) Uani 1 1 d . . .
C22B C 1.1128(5) 0.5171(2) 0.8141(3) 0.0334(10) Uani 1 1 d . . .
H43 H 1.1548 0.5534 0.8402 0.040 Uiso 1 1 calc R . .
C23B C 1.1858(5) 0.4613(2) 0.8366(3) 0.0357(11) Uani 1 1 d . . .
H44 H 1.2792 0.4594 0.8779 0.043 Uiso 1 1 calc R . .
C24B C 1.1241(5) 0.4078(2) 0.7996(2) 0.0322(10) Uani 1 1 d . . .
H45 H 1.1781 0.3698 0.8147 0.039 Uiso 1 1 calc R . .
C25B C 0.8924(5) 0.5779(2) 0.7254(3) 0.0312(10) Uani 1 1 d . . .
H46 H 0.8210 0.5764 0.6769 0.037 Uiso 1 1 calc R . .
C26B C 0.9035(5) 0.63143(19) 0.7601(2) 0.0297(10) Uani 1 1 d . . .
H47 H 0.9817 0.6350 0.8067 0.036 Uiso 1 1 calc R . .
C27B C 0.8040(5) 0.6859(2) 0.7320(3) 0.0300(10) Uani 1 1 d . . .
C28B C 0.7052(5) 0.6885(2) 0.6589(3) 0.0333(10) Uani 1 1 d . . .
H48 H 0.7069 0.6552 0.6248 0.040 Uiso 1 1 calc R . .
C29B C 0.6064(6) 0.7391(2) 0.6365(3) 0.0374(11) Uani 1 1 d . . .
H49 H 0.5364 0.7402 0.5877 0.045 Uiso 1 1 calc R . .
C30B C 0.6091(5) 0.7897(2) 0.6868(3) 0.0310(10) Uani 1 1 d . . .
C31B C 0.5148(6) 0.8435(2) 0.6683(3) 0.0357(10) Uani 1 1 d . . .
H50 H 0.4437 0.8473 0.6199 0.043 Uiso 1 1 calc R . .
C32B C 0.5241(6) 0.8908(2) 0.7194(3) 0.0369(11) Uani 1 1 d . . .
H51 H 0.4604 0.9274 0.7066 0.044 Uiso 1 1 calc R . .
C33B C 0.6281(6) 0.8846(2) 0.7905(3) 0.0346(11) Uani 1 1 d . . .
C34B C 0.7220(5) 0.83339(19) 0.8108(2) 0.0303(10) Uani 1 1 d . . .
H52 H 0.7927 0.8305 0.8593 0.036 Uiso 1 1 calc R . .
C35B C 0.7129(5) 0.78451(19) 0.7585(3) 0.0296(10) Uani 1 1 d . . .

loop_
_atom_site_aniso_label
_atom_site_aniso_U_11
_atom_site_aniso_U_22
_atom_site_aniso_U_33
_atom_site_aniso_U_23
_atom_site_aniso_U_13
_atom_site_aniso_U_12
Cl1A 0.0597(8) 0.0356(7) 0.0757(10) -0.0120(7) 0.0279(7) -0.0075(6)
S1A 0.0430(7) 0.0358(6) 0.0384(6) -0.0018(5) 0.0120(5) 0.0004(5)
O1A 0.053(2) 0.038(2) 0.040(2) -0.0027(16) -0.0034(16) -0.0032(16)
O2A 0.067(2) 0.068(3) 0.051(2) -0.017(2) -0.0070(18) 0.032(2)
O3A 0.057(2) 0.059(2) 0.0315(18) 0.0001(16) 0.0034(16) 0.0017(18)
N1A 0.032(2) 0.029(2) 0.040(2) 0.0047(17) 0.0124(17) -0.0015(16)
C1A 0.043(3) 0.033(3) 0.036(3) -0.004(2) 0.010(2) 0.001(2)
C2A 0.042(3) 0.042(3) 0.034(3) 0.002(2) 0.002(2) 0.003(2)
C3A 0.039(3) 0.037(3) 0.032(2) 0.002(2) 0.006(2) 0.002(2)
C4A 0.052(3) 0.042(3) 0.040(3) -0.003(2) 0.013(2) -0.002(2)
C5A 0.040(3) 0.046(3) 0.047(3) -0.003(2) -0.003(2) -0.005(2)
C6A 0.048(3) 0.044(3) 0.038(3) -0.001(2) 0.013(2) -0.001(2)
C7A 0.036(3) 0.032(3) 0.037(3) -0.001(2) 0.007(2) 0.000(2)
C8A 0.040(3) 0.029(2) 0.040(3) 0.000(2) 0.008(2) -0.0061(19)
C9A 0.041(3) 0.032(3) 0.027(2) -0.0007(19) 0.002(2) -0.001(2)
C10A 0.033(2) 0.029(2) 0.031(2) 0.0017(19) 0.0082(19) -0.0008(18)
C11A 0.031(2) 0.030(2) 0.032(2) 0.0044(19) 0.0023(19) 0.0012(19)
C12A 0.041(3) 0.039(3) 0.028(2) -0.001(2) 0.004(2) 0.002(2)
C13A 0.063(3) 0.038(3) 0.043(3) -0.004(2) -0.007(3) -0.007(2)
C14A 0.034(3) 0.055(3) 0.045(3) 0.000(2) 0.000(2) -0.011(2)
C15A 0.041(3) 0.056(3) 0.031(3) 0.001(2) 0.008(2) -0.001(2)
C16A 0.037(3) 0.050(3) 0.050(3) 0.012(3) 0.007(2) -0.009(2)
C17A 0.038(3) 0.030(3) 0.049(3) -0.002(2) 0.005(2) -0.004(2)
C18A 0.036(2) 0.033(3) 0.032(2) -0.007(2) 0.0036(19) -0.004(2)
C19A 0.030(2) 0.031(2) 0.030(2) 0.0011(19) 0.0101(19) -0.0009(19)
C20A 0.033(2) 0.035(3) 0.041(3) 0.001(2) 0.010(2) 0.000(2)
C21A 0.028(2) 0.038(3) 0.036(3) 0.004(2) 0.011(2) 0.001(2)
C22A 0.034(2) 0.030(3) 0.047(3) -0.005(2) 0.010(2) -0.004(2)
C23A 0.032(2) 0.039(3) 0.045(3) 0.008(2) 0.005(2) -0.002(2)
C24A 0.035(2) 0.028(3) 0.041(3) 0.002(2) 0.010(2) 0.003(2)
C25A 0.036(2) 0.043(3) 0.036(3) 0.001(2) 0.011(2) -0.003(2)
C26A 0.030(2) 0.039(3) 0.038(3) 0.000(2) 0.008(2) -0.005(2)
C27A 0.036(2) 0.029(2) 0.041(3) 0.008(2) 0.019(2) 0.000(2)
C28A 0.040(3) 0.031(3) 0.038(3) -0.003(2) 0.009(2) -0.008(2)
C29A 0.033(2) 0.039(3) 0.041(3) 0.006(2) 0.006(2) -0.004(2)
C30A 0.021(2) 0.035(3) 0.049(3) 0.006(2) 0.0087(19) 0.0002(19)
C31A 0.026(2) 0.037(3) 0.058(3) 0.010(2) 0.013(2) 0.003(2)
C32A 0.031(3) 0.035(3) 0.066(4) 0.009(3) 0.016(2) 0.003(2)
C33A 0.033(2) 0.029(3) 0.055(3) -0.004(2) 0.023(2) -0.003(2)
C34A 0.034(2) 0.040(3) 0.043(3) 0.001(2) 0.014(2) -0.008(2)
C35A 0.028(2) 0.034(3) 0.041(3) 0.005(2) 0.014(2) -0.0013(19)
Cl1B 0.0520(7) 0.0309(6) 0.0484(7) -0.0032(5) 0.0138(6) 0.0064(5)
S1B 0.0306(5) 0.0326(6) 0.0325(6) -0.0034(5) 0.0038(4) -0.0028(5)
O1B 0.055(2) 0.047(2) 0.046(2) -0.0022(17) 0.0049(18) -0.0098(18)
O2B 0.099(3) 0.053(2) 0.044(2) 0.0014(19) 0.012(2) -0.018(2)
O3B 0.046(2) 0.052(2) 0.047(2) 0.0088(17) 0.0044(16) -0.0072(17)
N1B 0.0287(19) 0.026(2) 0.034(2) 0.0024(16) 0.0073(16) -0.0007(15)
C1B 0.044(3) 0.028(3) 0.039(3) 0.001(2) 0.010(2) -0.006(2)
C2B 0.039(3) 0.033(3) 0.045(3) 0.001(2) 0.011(2) 0.001(2)
C3B 0.036(2) 0.033(3) 0.036(3) -0.002(2) 0.008(2) -0.003(2)
C4B 0.040(3) 0.061(4) 0.048(3) -0.009(3) 0.003(2) 0.003(2)
C5B 0.041(3) 0.053(3) 0.073(4) -0.014(3) 0.014(3) -0.002(2)
C6B 0.043(3) 0.034(3) 0.028(2) -0.0047(19) 0.006(2) -0.007(2)
C7B 0.032(2) 0.028(2) 0.035(2) 0.003(2) 0.0072(18) 0.001(2)
C8B 0.033(2) 0.026(2) 0.037(2) -0.0001(19) 0.0086(19) 0.0014(18)
C9B 0.037(2) 0.030(2) 0.038(3) 0.003(2) 0.007(2) 0.004(2)
C10B 0.035(2) 0.030(2) 0.029(2) 0.0050(19) 0.0038(19) 0.004(2)
C11B 0.031(2) 0.041(3) 0.036(3) 0.004(2) 0.0037(19) 0.008(2)
C12B 0.036(3) 0.051(3) 0.036(3) -0.009(2) 0.000(2) 0.001(2)
C13B 0.051(3) 0.065(4) 0.058(3) -0.028(3) 0.003(3) -0.006(3)
C14B 0.040(3) 0.076(4) 0.044(3) 0.000(3) 0.000(2) -0.002(3)
C15B 0.036(2) 0.048(3) 0.032(2) -0.001(2) 0.0038(19) 0.007(2)
C16B 0.036(3) 0.048(3) 0.038(3) 0.008(2) 0.014(2) 0.007(2)
C17B 0.039(3) 0.041(3) 0.052(3) 0.009(2) 0.004(2) 0.002(2)
C18B 0.041(3) 0.030(2) 0.038(3) 0.000(2) 0.010(2) -0.001(2)
C19B 0.029(2) 0.028(2) 0.027(2) -0.0001(18) 0.0057(18) -0.0032(18)
C20B 0.027(2) 0.030(2) 0.024(2) -0.0022(18) 0.0036(17) -0.0037(18)
C21B 0.028(2) 0.024(2) 0.031(2) 0.0055(18) 0.0103(19) 0.0012(18)
C22B 0.030(2) 0.034(3) 0.036(3) -0.002(2) 0.007(2) -0.006(2)
C23B 0.026(2) 0.039(3) 0.039(3) 0.000(2) -0.0047(19) -0.005(2)
C24B 0.032(2) 0.029(3) 0.035(2) 0.005(2) 0.004(2) 0.0025(19)
C25B 0.026(2) 0.032(3) 0.035(2) 0.000(2) 0.0043(19) -0.0029(18)
C26B 0.031(2) 0.027(2) 0.030(2) 0.0005(19) 0.0035(18) -0.0005(18)
C27B 0.030(2) 0.026(2) 0.036(2) 0.0029(19) 0.0117(19) -0.0054(18)
C28B 0.032(2) 0.031(3) 0.037(3) -0.001(2) 0.007(2) -0.005(2)
C29B 0.039(3) 0.046(3) 0.027(2) 0.003(2) 0.004(2) -0.006(2)
C30B 0.026(2) 0.035(3) 0.033(2) 0.005(2) 0.0053(19) 0.0031(19)
C31B 0.039(2) 0.032(3) 0.037(2) 0.003(2) 0.008(2) 0.002(2)
C32B 0.034(2) 0.032(3) 0.047(3) 0.013(2) 0.015(2) 0.005(2)
C33B 0.034(2) 0.031(3) 0.042(3) 0.002(2) 0.014(2) -0.004(2)
C34B 0.029(2) 0.031(3) 0.031(2) 0.0009(19) 0.0068(18) -0.0004(18)
C35B 0.028(2) 0.028(2) 0.035(2) 0.0018(19) 0.0104(19) -0.0004(18)

loop_
_atom_type_symbol
_atom_type_description
_atom_type_scat_dispersion_real
_atom_type_scat_dispersion_imag
_atom_type_scat_source
C C 0.0033 0.0016 'International Tables Vol C Tables 4.2.6.8 and 6.1.1.4'
H H 0.0000 0.0000 'International Tables Vol C Tables 4.2.6.8 and 6.1.1.4'
N N 0.0061 0.0033 'International Tables Vol C Tables 4.2.6.8 and 6.1.1.4'
O O 0.0106 0.0060 'International Tables Vol C Tables 4.2.6.8 and 6.1.1.4'
S S 0.1246 0.1234 'International Tables Vol C Tables 4.2.6.8 and 6.1.1.4'
Cl Cl 0.1484 0.1585 'International Tables Vol C Tables 4.2.6.8 and 6.1.1.4'

loop_
_geom_angle_atom_site_label_1
_geom_angle_atom_site_label_2
_geom_angle_atom_site_label_3
_geom_angle
_geom_angle_site_symmetry_1
_geom_angle_site_symmetry_3
_geom_angle_publ_flag
C7A S1A C6A 97.6(2) . . ?
C1A O1A H1 109.5 . . ?
C12A O3A H2 109.5 . . ?
C27A N1A C35A 118.7(4) . . ?
O2A C1A O1A 123.9(5) . . ?
O2A C1A C2A 124.4(4) . . ?
O1A C1A C2A 111.7(4) . . ?
C3A C2A C1A 114.5(4) . . ?
C3A C2A H3A 108.6 . . ?
C1A C2A H3A 108.6 . . ?
C3A C2A H3B 108.6 . . ?
C1A C2A H3B 108.6 . . ?
H3A C2A H3B 107.6 . . ?
C6A C3A C2A 116.7(4) . . ?
C6A C3A C5A 116.8(4) . . ?
C2A C3A C5A 118.3(4) . . ?
C6A C3A C4A 115.8(4) . . ?
C2A C3A C4A 117.5(4) . . ?
C5A C3A C4A 59.4(3) . . ?
C5A C4A C3A 60.1(3) . . ?
C5A C4A H4A 117.8 . . ?
C3A C4A H4A 117.8 . . ?
C5A C4A H4B 117.8 . . ?
C3A C4A H4B 117.8 . . ?
H4A C4A H4B 114.9 . . ?
C4A C5A C3A 60.5(3) . . ?
C4A C5A H5A 117.7 . . ?
C3A C5A H5A 117.7 . . ?
C4A C5A H5B 117.7 . . ?
C3A C5A H5B 117.7 . . ?
H5A C5A H5B 114.8 . . ?
C3A C6A S1A 111.7(3) . . ?
C3A C6A H6A 109.3 . . ?
S1A C6A H6A 109.3 . . ?
C3A C6A H6B 109.3 . . ?
S1A C6A H6B 109.3 . . ?
H6A C6A H6B 107.9 . . ?
C19A C7A C8A 111.7(4) . . ?
C19A C7A S1A 112.8(3) . . ?
C8A C7A S1A 109.4(3) . . ?
C19A C7A H7 107.6 . . ?
C8A C7A H7 107.6 . . ?
S1A C7A H7 107.6 . . ?
C7A C8A C9A 111.0(4) . . ?
C7A C8A H8A 109.4 . . ?
C9A C8A H8A 109.4 . . ?
C7A C8A H8B 109.4 . . ?
C9A C8A H8B 109.4 . . ?
H8A C8A H8B 108.0 . . ?
C10A C9A C8A 114.7(4) . . ?
C10A C9A H9A 108.6 . . ?
C8A C9A H9A 108.6 . . ?
C10A C9A H9B 108.6 . . ?
C8A C9A H9B 108.6 . . ?
H9A C9A H9B 107.6 . . ?
C18A C10A C11A 120.0(4) . . ?
C18A C10A C9A 115.7(4) . . ?
C11A C10A C9A 124.2(4) . . ?
C15A C11A C10A 116.7(4) . . ?
C15A C11A C12A 117.8(4) . . ?
C10A C11A C12A 125.5(4) . . ?
O3A C12A C14A 103.7(4) . . ?
O3A C12A C13A 107.1(4) . . ?
C14A C12A C13A 112.3(4) . . ?
O3A C12A C11A 109.1(4) . . ?
C14A C12A C11A 111.7(4) . . ?
C13A C12A C11A 112.5(4) . . ?
C12A C13A H10A 109.5 . . ?
C12A C13A H10B 109.5 . . ?
H10A C13A H10B 109.5 . . ?
C12A C13A H10C 109.5 . . ?
H10A C13A H10C 109.5 . . ?
H10B C13A H10C 109.5 . . ?
C12A C14A H11A 109.5 . . ?
C12A C14A H11B 109.5 . . ?
H11A C14A H11B 109.5 . . ?
C12A C14A H11C 109.5 . . ?
H11A C14A H11C 109.5 . . ?
H11B C14A H11C 109.5 . . ?
C16A C15A C11A 121.8(4) . . ?
C16A C15A H12 119.1 . . ?
C11A C15A H12 119.1 . . ?
C17A C16A C15A 120.2(4) . . ?
C17A C16A H13 119.9 . . ?
C15A C16A H13 119.9 . . ?
C16A C17A C18A 119.5(4) . . ?
C16A C17A H14 120.2 . . ?
C18A C17A H14 120.2 . . ?
C17A C18A C10A 121.8(4) . . ?
C17A C18A H15 119.1 . . ?
C10A C18A H15 119.1 . . ?
C20A C19A C24A 118.0(4) . . ?
C20A C19A C7A 119.8(4) . . ?
C24A C19A C7A 121.8(4) . . ?
C19A C20A C21A 122.7(4) . . ?
C19A C20A H16 118.6 . . ?
C21A C20A H16 118.6 . . ?
C20A C21A C22A 117.7(4) . . ?
C20A C21A C25A 119.3(4) . . ?
C22A C21A C25A 122.9(4) . . ?
C23A C22A C21A 120.7(5) . . ?
C23A C22A H17 119.6 . . ?
C21A C22A H17 119.6 . . ?
C24A C23A C22A 120.2(4) . . ?
C24A C23A H18 119.9 . . ?
C22A C23A H18 119.9 . . ?
C23A C24A C19A 120.5(4) . . ?
C23A C24A H19 119.7 . . ?
C19A C24A H19 119.7 . . ?
C26A C25A C21A 125.3(5) . . ?
C26A C25A H20 117.4 . . ?
C21A C25A H20 117.4 . . ?
C25A C26A C27A 126.6(5) . . ?
C25A C26A H21 116.7 . . ?
C27A C26A H21 116.7 . . ?
N1A C27A C28A 122.0(4) . . ?
N1A C27A C26A 115.3(4) . . ?
C28A C27A C26A 122.8(4) . . ?
C29A C28A C27A 119.9(4) . . ?
C29A C28A H22 120.0 . . ?
C27A C28A H22 120.0 . . ?
C28A C29A C30A 119.4(4) . . ?
C28A C29A H23 120.3 . . ?
C30A C29A H23 120.3 . . ?
C31A C30A C35A 119.2(5) . . ?
C31A C30A C29A 123.4(4) . . ?
C35A C30A C29A 117.4(4) . . ?
C32A C31A C30A 120.7(5) . . ?
C32A C31A H24 119.6 . . ?
C30A C31A H24 119.6 . . ?
C31A C32A C33A 119.4(5) . . ?
C31A C32A H25 120.3 . . ?
C33A C32A H25 120.3 . . ?
C34A C33A C32A 122.4(5) . . ?
C34A C33A Cl1A 119.0(4) . . ?
C32A C33A Cl1A 118.5(4) . . ?
C33A C34A C35A 118.7(5) . . ?
C33A C34A H26 120.6 . . ?
C35A C34A H26 120.6 . . ?
N1A C35A C34A 117.9(4) . . ?
N1A C35A C30A 122.6(4) . . ?
C34A C35A C30A 119.5(4) . . ?
C6B S1B C7B 102.3(2) . . ?
C1B O1B H27 109.5 . . ?
C12B O3B H28 109.5 . . ?
C27B N1B C35B 119.3(4) . . ?
O2B C1B O1B 122.7(5) . . ?
O2B C1B C2B 122.9(4) . . ?
O1B C1B C2B 114.2(4) . . ?
C1B C2B C3B 113.9(4) . . ?
C1B C2B H29A 108.8 . . ?
C3B C2B H29A 108.8 . . ?
C1B C2B H29B 108.8 . . ?
C3B C2B H29B 108.8 . . ?
H29A C2B H29B 107.7 . . ?
C5B C3B C4B 59.0(3) . . ?
C5B C3B C6B 117.3(4) . . ?
C4B C3B C6B 118.1(4) . . ?
C5B C3B C2B 116.5(4) . . ?
C4B C3B C2B 116.7(4) . . ?
C6B C3B C2B 116.7(4) . . ?
C5B C4B C3B 60.4(3) . . ?
C5B C4B H30A 117.7 . . ?
C3B C4B H30A 117.7 . . ?
C5B C4B H30B 117.7 . . ?
C3B C4B H30B 117.7 . . ?
H30A C4B H30B 114.9 . . ?
C4B C5B C3B 60.6(3) . . ?
C4B C5B H31A 117.7 . . ?
C3B C5B H31A 117.7 . . ?
C4B C5B H31B 117.7 . . ?
C3B C5B H31B 117.7 . . ?
H31A C5B H31B 114.8 . . ?
C3B C6B S1B 116.6(3) . . ?
C3B C6B H32A 108.1 . . ?
S1B C6B H32A 108.1 . . ?
C3B C6B H32B 108.1 . . ?
S1B C6B H32B 108.1 . . ?
H32A C6B H32B 107.3 . . ?
C19B C7B C8B 109.4(3) . . ?
C19B C7B S1B 114.3(3) . . ?
C8B C7B S1B 108.2(3) . . ?
C19B C7B H33 108.3 . . ?
C8B C7B H33 108.3 . . ?
S1B C7B H33 108.3 . . ?
C9B C8B C7B 111.9(4) . . ?
C9B C8B H34A 109.2 . . ?
C7B C8B H34A 109.2 . . ?
C9B C8B H34B 109.2 . . ?
C7B C8B H34B 109.2 . . ?
H34A C8B H34B 107.9 . . ?
C8B C9B C10B 116.7(4) . . ?
C8B C9B H35A 108.1 . . ?
C10B C9B H35A 108.1 . . ?
C8B C9B H35B 108.1 . . ?
C10B C9B H35B 108.1 . . ?
H35A C9B H35B 107.3 . . ?
C18B C10B C11B 118.7(4) . . ?
C18B C10B C9B 116.3(4) . . ?
C11B C10B C9B 125.0(4) . . ?
C15B C11B C10B 117.4(4) . . ?
C15B C11B C12B 119.7(4) . . ?
C10B C11B C12B 122.9(4) . . ?
O3B C12B C13B 104.8(4) . . ?
O3B C12B C11B 106.6(4) . . ?
C13B C12B C11B 114.8(4) . . ?
O3B C12B C14B 110.6(4) . . ?
C13B C12B C14B 109.9(4) . . ?
C11B C12B C14B 110.0(4) . . ?
C12B C13B H36A 109.5 . . ?
C12B C13B H36B 109.5 . . ?
H36A C13B H36B 109.5 . . ?
C12B C13B H36C 109.5 . . ?
H36A C13B H36C 109.5 . . ?
H36B C13B H36C 109.5 . . ?
C12B C14B H37A 109.5 . . ?
C12B C14B H37B 109.5 . . ?
H37A C14B H37B 109.5 . . ?
C12B C14B H37C 109.5 . . ?
H37A C14B H37C 109.5 . . ?
H37B C14B H37C 109.5 . . ?
C16B C15B C11B 123.1(5) . . ?
C16B C15B H38 118.5 . . ?
C11B C15B H38 118.5 . . ?
C17B C16B C15B 119.7(4) . . ?
C17B C16B H39 120.2 . . ?
C15B C16B H39 120.2 . . ?
C16B C17B C18B 118.4(5) . . ?
C16B C17B H40 120.8 . . ?
C18B C17B H40 120.8 . . ?
C17B C18B C10B 122.7(5) . . ?
C17B C18B H41 118.7 . . ?
C10B C18B H41 118.7 . . ?
C24B C19B C20B 118.6(4) . . ?
C24B C19B C7B 121.4(4) . . ?
C20B C19B C7B 119.7(4) . . ?
C19B C20B C21B 121.4(4) . . ?
C19B C20B H42 119.3 . . ?
C21B C20B H42 119.3 . . ?
C22B C21B C20B 118.7(4) . . ?
C22B C21B C25B 123.3(4) . . ?
C20B C21B C25B 118.0(4) . . ?
C23B C22B C21B 119.9(4) . . ?
C23B C22B H43 120.0 . . ?
C21B C22B H43 120.0 . . ?
C22B C23B C24B 120.6(4) . . ?
C22B C23B H44 119.7 . . ?
C24B C23B H44 119.7 . . ?
C19B C24B C23B 120.7(4) . . ?
C19B C24B H45 119.7 . . ?
C23B C24B H45 119.7 . . ?
C26B C25B C21B 127.7(4) . . ?
C26B C25B H46 116.1 . . ?
C21B C25B H46 116.1 . . ?
C25B C26B C27B 124.7(4) . . ?
C25B C26B H47 117.7 . . ?
C27B C26B H47 117.7 . . ?
N1B C27B C28B 121.4(4) . . ?
N1B C27B C26B 116.4(4) . . ?
C28B C27B C26B 122.2(4) . . ?
C29B C28B C27B 120.2(4) . . ?
C29B C28B H48 119.9 . . ?
C27B C28B H48 119.9 . . ?
C28B C29B C30B 119.6(4) . . ?
C28B C29B H49 120.2 . . ?
C30B C29B H49 120.2 . . ?
C31B C30B C35B 119.3(4) . . ?
C31B C30B C29B 123.5(4) . . ?
C35B C30B C29B 117.2(4) . . ?
C32B C31B C30B 120.5(4) . . ?
C32B C31B H50 119.8 . . ?
C30B C31B H50 119.8 . . ?
C31B C32B C33B 119.3(4) . . ?
C31B C32B H51 120.4 . . ?
C33B C32B H51 120.4 . . ?
C34B C33B C32B 122.2(4) . . ?
C34B C33B Cl1B 119.7(4) . . ?
C32B C33B Cl1B 118.0(4) . . ?
C33B C34B C35B 118.8(4) . . ?
C33B C34B H52 120.6 . . ?
C35B C34B H52 120.6 . . ?
N1B C35B C30B 122.2(4) . . ?
N1B C35B C34B 117.9(4) . . ?
C30B C35B C34B 119.9(4) . . ?

loop_
_geom_bond_atom_site_label_1
_geom_bond_atom_site_label_2
_geom_bond_distance
_geom_bond_site_symmetry_2
_geom_bond_publ_flag
Cl1A C33A 1.754(5) . ?
S1A C7A 1.822(5) . ?
S1A C6A 1.827(5) . ?
O1A C1A 1.306(6) . ?
O1A H1 0.8400 . ?
O2A C1A 1.210(6) . ?
O3A C12A 1.434(5) . ?
O3A H2 0.8400 . ?
N1A C27A 1.324(6) . ?
N1A C35A 1.373(6) . ?
C1A C2A 1.504(7) . ?
C2A C3A 1.503(7) . ?
C2A H3A 0.9900 . ?
C2A H3B 0.9900 . ?
C3A C6A 1.492(6) . ?
C3A C5A 1.505(6) . ?
C3A C4A 1.512(6) . ?
C4A C5A 1.494(7) . ?
C4A H4A 0.9900 . ?
C4A H4B 0.9900 . ?
C5A H5A 0.9900 . ?
C5A H5B 0.9900 . ?
C6A H6A 0.9900 . ?
C6A H6B 0.9900 . ?
C7A C19A 1.495(6) . ?
C7A C8A 1.535(6) . ?
C7A H7 1.0000 . ?
C8A C9A 1.535(6) . ?
C8A H8A 0.9900 . ?
C8A H8B 0.9900 . ?
C9A C10A 1.523(6) . ?
C9A H9A 0.9900 . ?
C9A H9B 0.9900 . ?
C10A C18A 1.392(6) . ?
C10A C11A 1.405(6) . ?
C11A C15A 1.401(6) . ?
C11A C12A 1.547(6) . ?
C12A C14A 1.500(6) . ?
C12A C13A 1.521(7) . ?
C13A H10A 0.9800 . ?
C13A H10B 0.9800 . ?
C13A H10C 0.9800 . ?
C14A H11A 0.9800 . ?
C14A H11B 0.9800 . ?
C14A H11C 0.9800 . ?
C15A C16A 1.396(7) . ?
C15A H12 0.9500 . ?
C16A C17A 1.355(7) . ?
C16A H13 0.9500 . ?
C17A C18A 1.367(6) . ?
C17A H14 0.9500 . ?
C18A H15 0.9500 . ?
C19A C20A 1.385(6) . ?
C19A C24A 1.386(6) . ?
C20A C21A 1.386(6) . ?
C20A H16 0.9500 . ?
C21A C22A 1.389(7) . ?
C21A C25A 1.472(6) . ?
C22A C23A 1.382(7) . ?
C22A H17 0.9500 . ?
C23A C24A 1.381(7) . ?
C23A H18 0.9500 . ?
C24A H19 0.9500 . ?
C25A C26A 1.325(6) . ?
C25A H20 0.9500 . ?
C26A C27A 1.464(6) . ?
C26A H21 0.9500 . ?
C27A C28A 1.426(7) . ?
C28A C29A 1.362(7) . ?
C28A H22 0.9500 . ?
C29A C30A 1.418(7) . ?
C29A H23 0.9500 . ?
C30A C31A 1.411(7) . ?
C30A C35A 1.413(6) . ?
C31A C32A 1.353(7) . ?
C31A H24 0.9500 . ?
C32A C33A 1.400(7) . ?
C32A H25 0.9500 . ?
C33A C34A 1.364(7) . ?
C34A C35A 1.410(7) . ?
C34A H26 0.9500 . ?
Cl1B C33B 1.747(5) . ?
S1B C6B 1.810(4) . ?
S1B C7B 1.823(4) . ?
O1B C1B 1.317(5) . ?
O1B H27 0.8400 . ?
O2B C1B 1.218(6) . ?
O3B C12B 1.473(6) . ?
O3B H28 0.8400 . ?
N1B C27B 1.334(6) . ?
N1B C35B 1.379(5) . ?
C1B C2B 1.509(7) . ?
C2B C3B 1.515(6) . ?
C2B H29A 0.9900 . ?
C2B H29B 0.9900 . ?
C3B C5B 1.500(7) . ?
C3B C4B 1.502(7) . ?
C3B C6B 1.505(6) . ?
C4B C5B 1.479(8) . ?
C4B H30A 0.9900 . ?
C4B H30B 0.9900 . ?
C5B H31A 0.9900 . ?
C5B H31B 0.9900 . ?
C6B H32A 0.9900 . ?
C6B H32B 0.9900 . ?
C7B C19B 1.522(6) . ?
C7B C8B 1.536(6) . ?
C7B H33 1.0000 . ?
C8B C9B 1.506(6) . ?
C8B H34A 0.9900 . ?
C8B H34B 0.9900 . ?
C9B C10B 1.524(6) . ?
C9B H35A 0.9900 . ?
C9B H35B 0.9900 . ?
C10B C18B 1.393(6) . ?
C10B C11B 1.407(6) . ?
C11B C15B 1.391(6) . ?
C11B C12B 1.523(7) . ?
C12B C13B 1.512(7) . ?
C12B C14B 1.549(7) . ?
C13B H36A 0.9800 . ?
C13B H36B 0.9800 . ?
C13B H36C 0.9800 . ?
C14B H37A 0.9800 . ?
C14B H37B 0.9800 . ?
C14B H37C 0.9800 . ?
C15B C16B 1.380(7) . ?
C15B H38 0.9500 . ?
C16B C17B 1.373(7) . ?
C16B H39 0.9500 . ?
C17B C18B 1.390(7) . ?
C17B H40 0.9500 . ?
C18B H41 0.9500 . ?
C19B C24B 1.380(6) . ?
C19B C20B 1.390(6) . ?
C20B C21B 1.401(6) . ?
C20B H42 0.9500 . ?
C21B C22B 1.396(6) . ?
C21B C25B 1.468(6) . ?
C22B C23B 1.378(6) . ?
C22B H43 0.9500 . ?
C23B C24B 1.389(6) . ?
C23B H44 0.9500 . ?
C24B H45 0.9500 . ?
C25B C26B 1.319(6) . ?
C25B H46 0.9500 . ?
C26B C27B 1.465(6) . ?
C26B H47 0.9500 . ?
C27B C28B 1.404(6) . ?
C28B C29B 1.370(7) . ?
C28B H48 0.9500 . ?
C29B C30B 1.422(7) . ?
C29B H49 0.9500 . ?
C30B C31B 1.399(6) . ?
C30B C35B 1.402(6) . ?
C31B C32B 1.371(7) . ?
C31B H50 0.9500 . ?
C32B C33B 1.396(7) . ?
C32B H51 0.9500 . ?
C33B C34B 1.356(6) . ?
C34B C35B 1.410(6) . ?
C34B H52 0.9500 . ?

loop_
_geom_hbond_atom_site_label_D
_geom_hbond_atom_site_label_H
_geom_hbond_atom_site_label_A
_geom_hbond_distance_DH
_geom_hbond_distance_HA
_geom_hbond_distance_DA
_geom_hbond_angle_DHA
_geom_hbond_site_symmetry_A
O1A H1 N1B 0.84 1.80 2.633(5) 170.2 2_757
O1B H27 N1A 0.84 1.98 2.789(5) 160.4 2_746
